data_7227636
loop_
_publ_author_name
'Smirnov, Andrey S.'
'Nikolaev, Dmitriy N.'
'Gurzhiy, Vlad V.'
'Smirnov, Sergey N.'
'Suslonov, Vitaliy S.'
'Garabadzhiu, Alexander V.'
'Davidovich, Pavel B.'

_publ_section_title
;
 Conformational stabilization of isatin Schiff bases&#x00A0;--
 biologically active chemical probes
;
_journal_issue 17
_journal_name_full 'RSC Adv.'
_journal_page_first 10070
_journal_paper_doi 10.1039/C6RA26779C
_journal_volume 7
_journal_year 2017
_chemical_formula_moiety 'C15 H12 Br2 Hg N2 O'
_chemical_formula_sum 'C15 H12 Br2 Hg N2 O'
_chemical_formula_weight 596.67
_chemical_name_systematic
;
 ?
;
_space_group_crystal_system monoclinic
_space_group_IT_number 14
_space_group_name_Hall '-P 2ybc'
_space_group_name_H-M_alt 'P 1 21/c 1'
_symmetry_space_group_name_Hall '-P 2ybc'
_symmetry_space_group_name_H-M 'P 1 21/c 1'
_atom_sites_solution_hydrogens geom
_audit_creation_date 2015-01-12
_audit_creation_method
;
Olex2 1.2
(compiled 2015.01.06 svn.r3119 for OlexSys, GUI svn.r4979)
;
_audit_update_record
;
2016-09-22 deposited with the CCDC.
2017-01-29 downloaded from the CCDC.
;
_cell_angle_alpha 90
_cell_angle_beta 101.024(3)
_cell_angle_gamma 90
_cell_formula_units_Z 16
_cell_length_a 23.6723(11)
_cell_length_b 19.9737(5)
_cell_length_c 14.0418(4)
_cell_measurement_reflns_used 5047
_cell_measurement_temperature 100(2)
_cell_measurement_theta_max 28.6800
_cell_measurement_theta_min 2.8150
_cell_volume 6516.8(4)
_computing_cell_refinement
;
CrysAlisPro, Agilent Technologies,
Version 1.171.36.32 (release 02-08-2013 CrysAlis171 .NET)
(compiled Aug  2 2013,16:46:58)
;
_computing_data_collection
;
CrysAlisPro, Agilent Technologies,
Version 1.171.36.32 (release 02-08-2013 CrysAlis171 .NET)
(compiled Aug  2 2013,16:46:58)
;
_computing_data_reduction
;
CrysAlisPro, Agilent Technologies,
Version 1.171.36.32 (release 02-08-2013 CrysAlis171 .NET)
(compiled Aug  2 2013,16:46:58)
;
_computing_molecular_graphics 'Olex2 (Dolomanov et al., 2009)'
_computing_publication_material 'Olex2 (Dolomanov et al., 2009)'
_computing_structure_refinement 'ShelXL (Sheldrick, 2008)'
_diffrn_ambient_temperature 100(2)
_diffrn_detector_area_resol_mean 16.2096
_diffrn_measured_fraction_theta_full 0.998
_diffrn_measured_fraction_theta_max 0.984
_diffrn_measurement_details
;
#__ type_ start__ end____ width___ exp.time_
  1 omega  -25.00   15.00   1.0000   15.0000
omega____ theta____ kappa____ phi______ frames
    -      -17.8777  -99.0000 -180.0000 40

#__ type_ start__ end____ width___ exp.time_
  2 omega  -37.00    8.00   1.0000   15.0000
omega____ theta____ kappa____ phi______ frames
    -      -17.8777   57.0000   90.0000 45

#__ type_ start__ end____ width___ exp.time_
  3 omega  -83.00  -11.00   1.0000   15.0000
omega____ theta____ kappa____ phi______ frames
    -      -17.8777  -57.0000 -120.0000 72

#__ type_ start__ end____ width___ exp.time_
  4 omega   40.00   67.00   1.0000   15.0000
omega____ theta____ kappa____ phi______ frames
    -       18.8152  178.0000  120.0000 27

#__ type_ start__ end____ width___ exp.time_
  5 omega   -1.00   72.00   1.0000   15.0000
omega____ theta____ kappa____ phi______ frames
    -       18.8152   38.0000 -180.0000 73

#__ type_ start__ end____ width___ exp.time_
  6 omega  -56.00  -31.00   1.0000   15.0000
omega____ theta____ kappa____ phi______ frames
    -      -17.8777  -38.0000  120.0000 25
;
_diffrn_measurement_device_type 'Xcalibur, Eos'
_diffrn_measurement_method '\w scans'
_diffrn_orient_matrix_UB_11 0.0170314000
_diffrn_orient_matrix_UB_12 0.0292570000
_diffrn_orient_matrix_UB_13 0.0004475000
_diffrn_orient_matrix_UB_21 0.0242986000
_diffrn_orient_matrix_UB_22 -0.0200656000
_diffrn_orient_matrix_UB_23 -0.0030603000
_diffrn_orient_matrix_UB_31 -0.0071363000
_diffrn_orient_matrix_UB_32 0.0014668000
_diffrn_orient_matrix_UB_33 -0.0513891000
_diffrn_radiation_monochromator graphite
_diffrn_radiation_type MoK\a
_diffrn_radiation_wavelength 0.71073
_diffrn_reflns_av_R_equivalents 0.0713
_diffrn_reflns_av_unetI/netI 0.1113
_diffrn_reflns_Laue_measured_fraction_full 0.998
_diffrn_reflns_Laue_measured_fraction_max 0.984
_diffrn_reflns_limit_h_max 30
_diffrn_reflns_limit_h_min -26
_diffrn_reflns_limit_k_max 25
_diffrn_reflns_limit_k_min -24
_diffrn_reflns_limit_l_max 17
_diffrn_reflns_limit_l_min -17
_diffrn_reflns_number 35683
_diffrn_reflns_point_group_measured_fraction_full 0.998
_diffrn_reflns_point_group_measured_fraction_max 0.984
_diffrn_reflns_theta_full 25.242
_diffrn_reflns_theta_max 26.998
_diffrn_reflns_theta_min 2.572
_diffrn_source 'Enhance (Mo) X-ray Source'
_exptl_absorpt_coefficient_mu 14.351
_exptl_absorpt_correction_T_max 1.00000
_exptl_absorpt_correction_T_min 0.46856
_exptl_absorpt_correction_type multi-scan
_exptl_absorpt_process_details
;
CrysAlisPro, Agilent Technologies,
Version 1.171.36.32 (release 02-08-2013 CrysAlis171 .NET)
(compiled Aug  2 2013,16:46:58)
Empirical absorption correction using spherical harmonics,
 implemented in SCALE3 ABSPACK scaling algorithm.
;
_exptl_crystal_colour orange
_exptl_crystal_density_diffrn 2.433
_exptl_crystal_description prism
_exptl_crystal_F_000 4384
_exptl_crystal_size_max 0.21
_exptl_crystal_size_mid 0.13
_exptl_crystal_size_min 0.06
_refine_diff_density_max 2.940
_refine_diff_density_min -1.708
_refine_diff_density_rms 0.325
_refine_ls_extinction_method none
_refine_ls_goodness_of_fit_ref 1.127
_refine_ls_hydrogen_treatment constr
_refine_ls_matrix_type full
_refine_ls_number_parameters 665
_refine_ls_number_reflns 13989
_refine_ls_number_restraints 0
_refine_ls_restrained_S_all 1.127
_refine_ls_R_factor_all 0.1071
_refine_ls_R_factor_gt 0.0676
_refine_ls_shift/su_max 0.000
_refine_ls_shift/su_mean 0.000
_refine_ls_structure_factor_coef Fsqd
_refine_ls_weighting_details 'w=1/[\s^2^(Fo^2^)+(0.0237P)^2^+73.9840P] where P=(Fo^2^+2Fc^2^)/3'
_refine_ls_weighting_scheme calc
_refine_ls_wR_factor_gt 0.1179
_refine_ls_wR_factor_ref 0.1325
_reflns_Friedel_coverage 0.000
_reflns_number_gt 9725
_reflns_number_total 13989
_reflns_threshold_expression 'I > 2\s(I)'
_cod_depositor_comments
;

2018-01-31
Z value and formula fixed to values more according to usual
chemical conventions.                 miguel
;
_cod_original_formula_sum 'C30 H24 Br4 Hg2 N4 O2'
_cod_original_formula_weight 1193.35
_cod_original_formula_moiety 'C30 H24 Br4 Hg2 N4 O2'
_cod_original_formula_units_Z 8
_cod_data_source_file c6ra26779c2.cif
_cod_data_source_block Compound_5_lcb_003
_cod_database_code 7227636
_shelxl_version_number 2013-4
_shelx_space_group_comment
;
The symmetry employed for this shelxl refinement is uniquely defined
by the following loop, which should always be used as a source of
symmetry information in preference to the above space-group names.
They are only intended as comments.
;
_reflns_odcompleteness_completeness 99.85
_reflns_odcompleteness_iscentric 1
_reflns_odcompleteness_theta 26.32
_olex2_refinement_description
;
1. Fixed Uiso
 At 1.2 times of:
  All C(H) groups
 At 1.5 times of:
  All C(H,H,H) groups
2. Uiso/Uaniso restraints and constraints
Uanis(C14C) = Uanis(C15C) = Uanis(C16C)
Uanis(C3B) = Uanis(C2B)
Uanis(C13B) = Uanis(C18B) = Uanis(C14B)
Uanis(C7A) = Uanis(C8A)
Uanis(C13A) = Uanis(C14A) = Uanis(C15A)
Uanis(C9B) = Uanis(C8B) = Uanis(C7B)
Uanis(C3) = Uanis(C2) = Uanis(O11) = Uanis(N12)
Uanis(C3A) = Uanis(C4A)
Uanis(C10A) = Uanis(N1A) = Uanis(C5A)
3.a Aromatic/amide H refined with riding coordinates:
 C6A(H6A), C6C(H6C), C7A(H7A), C7C(H7C), C8A(H8A), C8C(H8C), C9A(H9A),
 C9C(H9C), C14A(H14A), C14C(H14C), C15A(H15A), C15C(H15C), C16A(H16A),
 C16C(H16C), C17A(H17A), C17C(H17C), C18A(H18A), C18C(H18C), C6B(H6B), C7B(H7B),
  C8B(H8B), C9B(H9B), C14B(H14B), C15B(H15B), C16B(H16B), C17B(H17B),
 C18B(H18B), C6(H6), C7(H7), C8(H8), C9(H9), C14(H14), C15(H15), C16(H16),
 C17(H17), C18(H18)
3.b Idealised Me refined as rotating group:
 C10A(H10D,H10E,H10F), C10C(H10A,H10B,H10C), C10B(H10G,H10H,H10I), C10(H10J,
 H10K,H10L)
;

loop_
_space_group_symop_operation_xyz
'x, y, z'
'-x, y+1/2, -z+1/2'
'-x, -y, -z'
'x, -y-1/2, z-1/2'

loop_
_atom_site_label
_atom_site_type_symbol
_atom_site_fract_x
_atom_site_fract_y
_atom_site_fract_z
_atom_site_U_iso_or_equiv
_atom_site_adp_type
_atom_site_occupancy
_atom_site_site_symmetry_order
_atom_site_calc_flag
_atom_site_refinement_flags_posn
Hg3A Hg 0.51438(3) 0.84319(3) 0.39140(4) 0.02104(14) Uani 1 1 d .
Hg3C Hg 0.62990(3) 0.96605(3) 0.28929(4) 0.02178(14) Uani 1 1 d .
Br4A Br 0.52540(7) 0.86106(7) 0.22363(10) 0.0238(3) Uani 1 1 d .
Br4C Br 0.64948(7) 0.96603(7) 0.12380(10) 0.0262(3) Uani 1 1 d .
Br5A Br 0.52744(7) 0.83392(8) 0.56708(10) 0.0324(4) Uani 1 1 d .
Br5C Br 0.59444(7) 0.99313(7) 0.43784(10) 0.0257(3) Uani 1 1 d .
O11A O 0.4042(4) 0.8786(5) 0.3431(6) 0.023(2) Uani 1 1 d .
O11C O 0.7414(4) 0.9976(5) 0.3520(7) 0.028(2) Uani 1 1 d .
N1A N 0.3153(5) 0.8315(5) 0.3072(7) 0.0179(17) Uani 1 1 d .
N1C N 0.8288(5) 0.9423(5) 0.3889(8) 0.017(3) Uani 1 1 d .
N12A N 0.4438(5) 0.7439(6) 0.3591(8) 0.021(3) Uani 1 1 d .
N12C N 0.6939(5) 0.8668(5) 0.3571(8) 0.018(3) Uani 1 1 d .
C2A C 0.3718(6) 0.8295(7) 0.3293(9) 0.018(3) Uani 1 1 d .
C2C C 0.7705(6) 0.9466(7) 0.3681(9) 0.019(3) Uani 1 1 d .
C3A C 0.3894(6) 0.7562(7) 0.3352(9) 0.017(2) Uani 1 1 d .
C3C C 0.7480(6) 0.8759(6) 0.3731(8) 0.013(3) Uani 1 1 d .
C4A C 0.3362(6) 0.7179(7) 0.3183(9) 0.017(2) Uani 1 1 d .
C4C C 0.7981(6) 0.8331(7) 0.4022(9) 0.018(3) Uani 1 1 d .
C5A C 0.2916(6) 0.7653(7) 0.3023(9) 0.0179(17) Uani 1 1 d .
C5C C 0.8474(6) 0.8752(7) 0.4104(9) 0.020(3) Uani 1 1 d .
C6A C 0.2359(6) 0.7475(7) 0.2840(8) 0.021(3) Uani 1 1 d .
H6A H 0.2070 0.7796 0.2706 0.025 Uiso 1 1 calc R
C6C C 0.9020(7) 0.8519(7) 0.4350(9) 0.023(3) Uani 1 1 d .
H6C H 0.9334 0.8806 0.4387 0.027 Uiso 1 1 calc R
C7A C 0.2221(7) 0.6780(7) 0.2855(9) 0.024(2) Uani 1 1 d .
H7A H 0.1838 0.6645 0.2751 0.029 Uiso 1 1 calc R
C7C C 0.9100(6) 0.7833(7) 0.4545(9) 0.022(3) Uani 1 1 d .
H7C H 0.9469 0.7658 0.4723 0.026 Uiso 1 1 calc R
C8A C 0.2655(7) 0.6309(7) 0.3024(9) 0.024(2) Uani 1 1 d .
H8A H 0.2562 0.5857 0.3047 0.029 Uiso 1 1 calc R
C8C C 0.8627(6) 0.7421(7) 0.4471(9) 0.020(3) Uani 1 1 d .
H8C H 0.8688 0.6968 0.4605 0.025 Uiso 1 1 calc R
C9A C 0.3234(6) 0.6503(6) 0.3160(9) 0.019(3) Uani 1 1 d .
H9A H 0.3526 0.6185 0.3234 0.023 Uiso 1 1 calc R
C9C C 0.8068(7) 0.7647(7) 0.4207(9) 0.022(3) Uani 1 1 d .
H9C H 0.7758 0.7354 0.4154 0.027 Uiso 1 1 calc R
C10A C 0.2794(6) 0.8922(6) 0.3059(9) 0.0179(17) Uani 1 1 d .
H10D H 0.3037 0.9304 0.3234 0.027 Uiso 1 1 calc GR
H10E H 0.2542 0.8870 0.3515 0.027 Uiso 1 1 calc GR
H10F H 0.2569 0.8985 0.2420 0.027 Uiso 1 1 calc GR
C10C C 0.8667(6) 1.0000(7) 0.3942(10) 0.026(4) Uani 1 1 d .
H10A H 0.8843 1.0081 0.4607 0.040 Uiso 1 1 calc GR
H10B H 0.8448 1.0385 0.3684 0.040 Uiso 1 1 calc GR
H10C H 0.8961 0.9914 0.3571 0.040 Uiso 1 1 calc GR
C13A C 0.4649(6) 0.6758(7) 0.3644(9) 0.0197(18) Uani 1 1 d .
C13C C 0.6703(6) 0.8005(6) 0.3673(10) 0.020(3) Uani 1 1 d .
C14A C 0.4668(6) 0.6386(7) 0.2796(10) 0.0197(18) Uani 1 1 d .
H14A H 0.4513 0.6559 0.2187 0.024 Uiso 1 1 calc R
C14C C 0.6576(6) 0.7607(7) 0.2858(10) 0.0210(19) Uani 1 1 d .
H14C H 0.6645 0.7751 0.2261 0.025 Uiso 1 1 calc R
C15A C 0.4922(6) 0.5759(7) 0.2889(10) 0.0197(18) Uani 1 1 d .
H15A H 0.4953 0.5519 0.2334 0.024 Uiso 1 1 calc R
C15C C 0.6345(6) 0.6986(7) 0.2970(10) 0.0210(19) Uani 1 1 d .
H15C H 0.6278 0.6701 0.2437 0.025 Uiso 1 1 calc R
C16A C 0.5129(6) 0.5486(7) 0.3783(10) 0.023(3) Uani 1 1 d .
H16A H 0.5285 0.5057 0.3829 0.028 Uiso 1 1 calc R
C16C C 0.6207(6) 0.6768(7) 0.3806(10) 0.0210(19) Uani 1 1 d .
H16C H 0.6038 0.6351 0.3843 0.025 Uiso 1 1 calc R
C17A C 0.5106(6) 0.5850(6) 0.4624(10) 0.019(3) Uani 1 1 d .
H17A H 0.5245 0.5663 0.5230 0.023 Uiso 1 1 calc R
C17C C 0.6330(7) 0.7191(8) 0.4619(11) 0.034(4) Uani 1 1 d .
H17C H 0.6251 0.7047 0.5210 0.040 Uiso 1 1 calc R
C18A C 0.4875(6) 0.6493(7) 0.4552(9) 0.021(3) Uani 1 1 d .
H18A H 0.4872 0.6743 0.5109 0.025 Uiso 1 1 calc R
C18C C 0.6564(6) 0.7815(7) 0.4551(10) 0.025(4) Uani 1 1 d .
H18C H 0.6627 0.8104 0.5081 0.030 Uiso 1 1 calc R
Hg3B Hg 0.87885(2) 0.42839(3) 0.47398(4) 0.01889(13) Uani 1 1 d .
Br4B Br 0.87945(6) 0.43231(7) 0.29962(9) 0.0216(3) Uani 1 1 d .
Br5B Br 0.89370(7) 0.44079(7) 0.64973(9) 0.0219(3) Uani 1 1 d .
O11B O 0.7647(4) 0.4302(4) 0.4549(6) 0.021(2) Uani 1 1 d .
N1B N 0.6878(5) 0.3567(6) 0.4383(7) 0.019(3) Uani 1 1 d .
N12B N 0.8324(5) 0.3112(5) 0.4647(7) 0.018(3) Uani 1 1 d .
C2B C 0.7441(6) 0.3737(7) 0.4515(9) 0.016(2) Uani 1 1 d .
C3B C 0.7784(6) 0.3085(7) 0.4608(9) 0.016(2) Uani 1 1 d .
C4B C 0.7360(6) 0.2541(6) 0.4505(9) 0.017(3) Uani 1 1 d .
C5B C 0.6822(6) 0.2859(7) 0.4415(9) 0.019(3) Uani 1 1 d .
C6B C 0.6313(6) 0.2501(7) 0.4331(8) 0.015(3) Uani 1 1 d .
H6B H 0.5958 0.2715 0.4251 0.018 Uiso 1 1 calc R
C7B C 0.6359(6) 0.1805(7) 0.4373(8) 0.0182(18) Uani 1 1 d .
H7B H 0.6030 0.1547 0.4359 0.022 Uiso 1 1 calc R
C8B C 0.6897(6) 0.1485(7) 0.4437(8) 0.0182(18) Uani 1 1 d .
H8B H 0.6919 0.1020 0.4431 0.022 Uiso 1 1 calc R
C9B C 0.7376(6) 0.1856(7) 0.4505(8) 0.0182(18) Uani 1 1 d .
H9B H 0.7729 0.1641 0.4555 0.022 Uiso 1 1 calc R
C10B C 0.6411(6) 0.4031(7) 0.4256(9) 0.021(3) Uani 1 1 d .
H10G H 0.6142 0.3923 0.3674 0.032 Uiso 1 1 calc GR
H10H H 0.6555 0.4476 0.4207 0.032 Uiso 1 1 calc GR
H10I H 0.6222 0.4005 0.4803 0.032 Uiso 1 1 calc GR
C13B C 0.8689(6) 0.2524(6) 0.4746(9) 0.0143(17) Uani 1 1 d .
C14B C 0.8998(5) 0.2405(6) 0.4010(9) 0.0143(17) Uani 1 1 d .
H14B H 0.8970 0.2699 0.3490 0.017 Uiso 1 1 calc R
C15B C 0.9349(6) 0.1841(6) 0.4063(10) 0.022(3) Uani 1 1 d .
H15B H 0.9562 0.1756 0.3585 0.027 Uiso 1 1 calc R
C16B C 0.9374(6) 0.1409(7) 0.4840(10) 0.021(3) Uani 1 1 d .
H16B H 0.9602 0.1027 0.4871 0.025 Uiso 1 1 calc R
C17B C 0.9066(6) 0.1529(7) 0.5579(10) 0.024(3) Uani 1 1 d .
H17B H 0.9088 0.1236 0.6099 0.029 Uiso 1 1 calc R
C18B C 0.8731(6) 0.2095(6) 0.5512(9) 0.0143(17) Uani 1 1 d .
H18B H 0.8527 0.2188 0.6001 0.017 Uiso 1 1 calc R
Hg13 Hg 0.03808(2) 0.06501(3) 0.19923(4) 0.01727(13) Uani 1 1 d .
Br14 Br 0.02551(6) 0.01914(7) 0.35685(9) 0.0210(3) Uani 1 1 d .
Br15 Br 0.03744(7) 0.08579(7) 0.02593(9) 0.0254(4) Uani 1 1 d .
O11 O 0.0154(4) 0.1895(4) 0.2336(6) 0.0194(14) Uani 1 1 d .
N1 N 0.0607(5) 0.2886(5) 0.2858(7) 0.018(3) Uani 1 1 d .
N12 N 0.1299(5) 0.1374(5) 0.2588(7) 0.0194(14) Uani 1 1 d .
C2 C 0.0585(7) 0.2222(7) 0.2631(9) 0.0194(14) Uani 1 1 d .
C3 C 0.1208(6) 0.1972(7) 0.2789(9) 0.0194(14) Uani 1 1 d .
C4 C 0.1566(7) 0.2568(7) 0.3123(9) 0.022(3) Uani 1 1 d .
C5 C 0.1173(6) 0.3102(7) 0.3124(9) 0.019(3) Uani 1 1 d .
C6 C 0.1366(6) 0.3740(6) 0.3410(9) 0.016(3) Uani 1 1 d .
H6 H 0.1106 0.4086 0.3434 0.020 Uiso 1 1 calc R
C7 C 0.1963(7) 0.3853(7) 0.3664(10) 0.024(4) Uani 1 1 d .
H7 H 0.2101 0.4279 0.3842 0.029 Uiso 1 1 calc R
C8 C 0.2346(6) 0.3329(7) 0.3649(10) 0.022(3) Uani 1 1 d .
H8 H 0.2739 0.3406 0.3827 0.027 Uiso 1 1 calc R
C9 C 0.2150(6) 0.2691(7) 0.3373(9) 0.022(3) Uani 1 1 d .
H9 H 0.2411 0.2346 0.3356 0.026 Uiso 1 1 calc R
C10 C 0.0112(6) 0.3315(7) 0.2764(11) 0.027(4) Uani 1 1 d .
H10J H 0.0115 0.3628 0.2247 0.040 Uiso 1 1 calc GR
H10K H 0.0121 0.3553 0.3360 0.040 Uiso 1 1 calc GR
H10L H -0.0232 0.3049 0.2621 0.040 Uiso 1 1 calc GR
C13 C 0.1886(6) 0.1111(7) 0.2701(10) 0.020(3) Uani 1 1 d .
C14 C 0.2203(8) 0.1000(8) 0.3601(11) 0.040(5) Uani 1 1 d .
H14 H 0.2048 0.1098 0.4146 0.048 Uiso 1 1 calc R
C15 C 0.2750(8) 0.0743(8) 0.3712(13) 0.041(5) Uani 1 1 d .
H15 H 0.2963 0.0671 0.4332 0.049 Uiso 1 1 calc R
C16 C 0.2984(7) 0.0595(7) 0.2925(13) 0.038(4) Uani 1 1 d .
H16 H 0.3359 0.0437 0.2996 0.046 Uiso 1 1 calc R
C17 C 0.2642(8) 0.0688(7) 0.2006(13) 0.042(5) Uani 1 1 d .
H17 H 0.2792 0.0576 0.1462 0.051 Uiso 1 1 calc R
C18 C 0.2096(7) 0.0937(6) 0.1877(10) 0.027(4) Uani 1 1 d .
H18 H 0.1873 0.0989 0.1260 0.032 Uiso 1 1 calc R

loop_
_atom_site_aniso_label
_atom_site_aniso_U_11
_atom_site_aniso_U_22
_atom_site_aniso_U_33
_atom_site_aniso_U_23
_atom_site_aniso_U_13
_atom_site_aniso_U_12
Hg3A 0.0211(3) 0.0228(3) 0.0184(3) 0.0025(2) 0.0019(2) -0.0031(3)
Hg3C 0.0183(3) 0.0175(3) 0.0283(3) 0.0046(2) 0.0011(2) -0.0005(2)
Br4A 0.0236(9) 0.0288(8) 0.0177(7) 0.0021(6) 0.0010(6) -0.0064(7)
Br4C 0.0245(9) 0.0249(8) 0.0293(8) 0.0034(7) 0.0051(7) 0.0016(7)
Br5A 0.0353(10) 0.0440(10) 0.0177(7) 0.0003(7) 0.0047(7) -0.0055(8)
Br5C 0.0239(9) 0.0243(8) 0.0274(8) 0.0013(7) 0.0014(6) -0.0009(7)
O11A 0.023(6) 0.022(5) 0.022(5) 0.001(4) 0.001(4) -0.009(5)
O11C 0.025(7) 0.022(6) 0.036(6) 0.003(5) 0.000(5) -0.001(5)
N1A 0.019(5) 0.019(4) 0.016(4) 0.008(3) 0.005(3) 0.004(3)
N1C 0.014(7) 0.017(6) 0.020(6) 0.013(5) 0.000(5) 0.007(5)
N12A 0.019(7) 0.023(6) 0.021(6) 0.004(5) 0.003(5) 0.002(6)
N12C 0.007(6) 0.014(6) 0.033(7) 0.001(5) 0.003(5) -0.006(5)
C2A 0.021(8) 0.016(7) 0.020(7) -0.004(6) 0.012(6) -0.003(6)
C2C 0.014(8) 0.028(8) 0.014(7) 0.011(6) 0.003(6) -0.007(7)
C3A 0.019(6) 0.018(5) 0.013(5) 0.004(4) 0.003(4) -0.010(4)
C3C 0.020(8) 0.013(7) 0.004(6) -0.002(5) -0.003(5) -0.003(6)
C4A 0.019(6) 0.018(5) 0.013(5) 0.004(4) 0.003(4) -0.010(4)
C4C 0.013(8) 0.020(7) 0.019(7) -0.005(6) 0.000(6) 0.008(6)
C5A 0.019(5) 0.019(4) 0.016(4) 0.008(3) 0.005(3) 0.004(3)
C5C 0.015(8) 0.031(8) 0.014(7) -0.009(6) 0.004(6) -0.012(7)
C6A 0.017(8) 0.037(9) 0.006(6) 0.002(6) -0.001(6) 0.005(7)
C6C 0.026(9) 0.020(8) 0.021(7) -0.002(6) 0.000(7) 0.000(7)
C7A 0.032(7) 0.029(6) 0.011(5) -0.002(5) 0.003(5) -0.008(5)
C7C 0.010(8) 0.040(9) 0.013(7) -0.016(7) -0.002(6) 0.010(7)
C8A 0.032(7) 0.029(6) 0.011(5) -0.002(5) 0.003(5) -0.008(5)
C8C 0.020(8) 0.030(8) 0.010(7) 0.005(6) -0.002(6) 0.012(7)
C9A 0.019(8) 0.015(7) 0.022(7) -0.011(6) 0.001(6) -0.002(6)
C9C 0.043(11) 0.015(7) 0.014(7) -0.003(6) 0.018(7) -0.001(7)
C10A 0.019(5) 0.019(4) 0.016(4) 0.008(3) 0.005(3) 0.004(3)
C10C 0.014(8) 0.032(9) 0.032(8) 0.002(7) 0.004(7) -0.013(7)
C13A 0.014(5) 0.021(4) 0.022(4) 0.001(4) -0.002(3) -0.001(4)
C13C 0.025(9) 0.007(6) 0.027(8) 0.005(6) 0.000(7) -0.001(6)
C14A 0.014(5) 0.021(4) 0.022(4) 0.001(4) -0.002(3) -0.001(4)
C14C 0.010(4) 0.018(4) 0.035(5) -0.001(4) 0.004(4) 0.003(4)
C15A 0.014(5) 0.021(4) 0.022(4) 0.001(4) -0.002(3) -0.001(4)
C15C 0.010(4) 0.018(4) 0.035(5) -0.001(4) 0.004(4) 0.003(4)
C16A 0.017(8) 0.020(7) 0.035(8) -0.005(7) 0.010(7) -0.008(6)
C16C 0.010(4) 0.018(4) 0.035(5) -0.001(4) 0.004(4) 0.003(4)
C17A 0.018(8) 0.017(7) 0.023(7) 0.008(6) 0.007(6) 0.001(6)
C17C 0.032(10) 0.037(10) 0.033(9) 0.008(8) 0.009(8) -0.004(8)
C18A 0.026(9) 0.026(8) 0.009(6) 0.006(6) -0.001(6) 0.000(7)
C18C 0.023(9) 0.029(8) 0.020(7) 0.000(7) -0.001(6) -0.016(7)
Hg3B 0.0211(3) 0.0167(3) 0.0192(3) 0.0002(2) 0.0049(2) -0.0001(2)
Br4B 0.0243(8) 0.0223(7) 0.0191(7) 0.0021(6) 0.0060(6) -0.0029(6)
Br5B 0.0260(9) 0.0211(7) 0.0185(7) -0.0012(6) 0.0040(6) -0.0015(6)
O11B 0.019(6) 0.019(5) 0.022(5) 0.002(4) -0.002(4) -0.001(4)
N1B 0.017(7) 0.033(7) 0.006(5) -0.004(5) 0.002(5) -0.002(6)
N12B 0.028(8) 0.015(6) 0.018(6) 0.004(5) 0.017(5) 0.010(5)
C2B 0.016(6) 0.020(5) 0.010(4) 0.009(4) 0.000(4) 0.004(4)
C3B 0.016(6) 0.020(5) 0.010(4) 0.009(4) 0.000(4) 0.004(4)
C4B 0.028(9) 0.010(7) 0.015(7) 0.006(6) 0.010(6) 0.002(6)
C5B 0.021(9) 0.017(7) 0.016(7) -0.008(6) -0.002(6) -0.006(6)
C6B 0.003(7) 0.028(8) 0.014(7) -0.007(6) 0.001(5) 0.005(6)
C7B 0.020(5) 0.027(5) 0.009(3) -0.005(3) 0.006(3) -0.003(4)
C8B 0.020(5) 0.027(5) 0.009(3) -0.005(3) 0.006(3) -0.003(4)
C9B 0.020(5) 0.027(5) 0.009(3) -0.005(3) 0.006(3) -0.003(4)
C10B 0.027(9) 0.021(8) 0.014(7) -0.006(6) 0.000(6) 0.002(7)
C13B 0.009(4) 0.016(4) 0.018(4) 0.001(3) 0.002(3) -0.001(3)
C14B 0.009(4) 0.016(4) 0.018(4) 0.001(3) 0.002(3) -0.001(3)
C15B 0.027(9) 0.013(7) 0.028(8) -0.002(6) 0.008(7) -0.008(6)
C16B 0.010(8) 0.017(7) 0.029(8) 0.004(6) -0.011(6) 0.005(6)
C17B 0.023(9) 0.026(8) 0.021(7) 0.001(7) -0.003(7) 0.008(7)
C18B 0.009(4) 0.016(4) 0.018(4) 0.001(3) 0.002(3) -0.001(3)
Hg13 0.0208(3) 0.0149(3) 0.0159(3) -0.0006(2) 0.0032(2) -0.0012(2)
Br14 0.0254(9) 0.0202(7) 0.0177(7) 0.0036(6) 0.0046(6) 0.0058(6)
Br15 0.0346(10) 0.0262(8) 0.0153(7) -0.0001(6) 0.0047(6) -0.0120(7)
O11 0.029(4) 0.014(3) 0.014(3) 0.002(2) 0.004(3) 0.001(3)
N1 0.023(7) 0.013(6) 0.019(6) -0.001(5) 0.004(5) 0.004(5)
N12 0.029(4) 0.014(3) 0.014(3) 0.002(2) 0.004(3) 0.001(3)
C2 0.029(4) 0.014(3) 0.014(3) 0.002(2) 0.004(3) 0.001(3)
C3 0.029(4) 0.014(3) 0.014(3) 0.002(2) 0.004(3) 0.001(3)
C4 0.033(10) 0.014(7) 0.017(7) -0.006(6) 0.002(7) 0.003(7)
C5 0.021(9) 0.021(7) 0.014(7) 0.003(6) -0.001(6) 0.001(6)
C6 0.027(9) 0.008(6) 0.013(7) -0.002(5) 0.001(6) 0.006(6)
C7 0.033(10) 0.018(7) 0.026(8) -0.004(7) 0.013(7) 0.002(7)
C8 0.016(8) 0.024(8) 0.026(8) -0.001(7) 0.005(6) 0.002(7)
C9 0.022(9) 0.025(8) 0.019(7) 0.000(6) 0.007(6) -0.007(7)
C10 0.021(9) 0.024(8) 0.037(9) -0.005(7) 0.009(7) 0.003(7)
C13 0.023(9) 0.014(7) 0.021(7) -0.002(6) 0.000(6) 0.005(6)
C14 0.045(12) 0.038(10) 0.032(9) -0.007(8) -0.005(8) 0.003(9)
C15 0.032(11) 0.030(9) 0.055(11) 0.000(9) -0.007(9) 0.016(8)
C16 0.016(9) 0.019(8) 0.077(13) -0.003(9) 0.001(9) 0.002(7)
C17 0.055(13) 0.021(9) 0.056(12) 0.007(8) 0.022(10) 0.022(9)
C18 0.053(12) 0.008(7) 0.022(8) -0.003(6) 0.012(8) -0.005(7)

loop_
_atom_type_symbol
_atom_type_description
_atom_type_scat_dispersion_real
_atom_type_scat_dispersion_imag
_atom_type_scat_source
C C 0.0033 0.0016 'International Tables Vol C Tables 4.2.6.8 and 6.1.1.4'
H H 0.0000 0.0000 'International Tables Vol C Tables 4.2.6.8 and 6.1.1.4'
Br Br -0.2901 2.4595 'International Tables Vol C Tables 4.2.6.8 and 6.1.1.4'
Hg Hg -2.3894 9.2266 'International Tables Vol C Tables 4.2.6.8 and 6.1.1.4'
N N 0.0061 0.0033 'International Tables Vol C Tables 4.2.6.8 and 6.1.1.4'
O O 0.0106 0.0060 'International Tables Vol C Tables 4.2.6.8 and 6.1.1.4'

loop_
_geom_angle_atom_site_label_1
_geom_angle_atom_site_label_2
_geom_angle_atom_site_label_3
_geom_angle
Br4A Hg3A O11A 89.8(2)
Br4A Hg3A N12A 97.3(2)
Br5A Hg3A Br4A 166.22(6)
Br5A Hg3A O11A 101.9(2)
Br5A Hg3A N12A 94.1(2)
N12A Hg3A O11A 65.7(3)
Br4C Hg3C Br4A 90.15(5)
Br4C Hg3C O11C 87.7(2)
Br4C Hg3C N12C 98.4(3)
Br5C Hg3C Br4A 91.03(5)
Br5C Hg3C Br4C 164.19(5)
Br5C Hg3C O11C 98.3(2)
Br5C Hg3C N12C 97.4(3)
O11C Hg3C Br4A 153.1(2)
N12C Hg3C Br4A 88.3(2)
N12C Hg3C O11C 65.6(3)
Hg3A Br4A Hg3C 92.10(4)
C2A O11A Hg3A 112.2(9)
C2C O11C Hg3C 110.3(8)
C2A N1A C5A 110.8(11)
C2A N1A C10A 125.8(11)
C5A N1A C10A 122.4(11)
C2C N1C C5C 111.5(11)
C2C N1C C10C 123.5(11)
C5C N1C C10C 124.9(12)
C3A N12A Hg3A 118.7(9)
C3A N12A C13A 120.6(12)
C13A N12A Hg3A 120.7(9)
C3C N12C Hg3C 117.3(8)
C3C N12C C13C 120.4(12)
C13C N12C Hg3C 122.0(8)
O11A C2A N1A 125.8(13)
O11A C2A C3A 126.8(13)
N1A C2A C3A 107.4(11)
O11C C2C N1C 127.2(13)
O11C C2C C3C 126.3(13)
N1C C2C C3C 106.4(12)
N12A C3A C2A 116.5(12)
N12A C3A C4A 137.1(13)
C4A C3A C2A 106.2(12)
N12C C3C C2C 118.5(12)
N12C C3C C4C 134.8(12)
C4C C3C C2C 106.6(12)
C5A C4A C3A 105.9(12)
C9A C4A C3A 134.2(14)
C9A C4A C5A 119.9(13)
C5C C4C C3C 106.7(12)
C9C C4C C3C 135.2(14)
C9C C4C C5C 118.1(13)
C4A C5A N1A 109.8(12)
C6A C5A N1A 128.0(13)
C6A C5A C4A 122.2(13)
N1C C5C C4C 108.8(12)
C6C C5C N1C 128.2(13)
C6C C5C C4C 123.0(14)
C5A C6A H6A 120.8
C5A C6A C7A 118.4(14)
C7A C6A H6A 120.8
C5C C6C H6C 120.9
C5C C6C C7C 118.1(14)
C7C C6C H6C 120.9
C6A C7A H7A 119.9
C8A C7A C6A 120.1(14)
C8A C7A H7A 119.9
C6C C7C H7C 120.2
C8C C7C C6C 119.5(13)
C8C C7C H7C 120.2
C7A C8A H8A 119.7
C7A C8A C9A 120.6(14)
C9A C8A H8A 119.7
C7C C8C H8C 118.4
C7C C8C C9C 123.2(14)
C9C C8C H8C 118.4
C4A C9A C8A 118.6(14)
C4A C9A H9A 120.7
C8A C9A H9A 120.7
C4C C9C H9C 121.0
C8C C9C C4C 118.0(14)
C8C C9C H9C 121.0
N1A C10A H10D 109.5
N1A C10A H10E 109.5
N1A C10A H10F 109.5
H10D C10A H10E 109.5
H10D C10A H10F 109.5
H10E C10A H10F 109.5
N1C C10C H10A 109.5
N1C C10C H10B 109.5
N1C C10C H10C 109.5
H10A C10C H10B 109.5
H10A C10C H10C 109.5
H10B C10C H10C 109.5
C14A C13A N12A 121.2(12)
C18A C13A N12A 118.4(12)
C18A C13A C14A 120.3(13)
C14C C13C N12C 118.0(12)
C14C C13C C18C 122.0(13)
C18C C13C N12C 119.8(12)
C13A C14A H14A 120.7
C15A C14A C13A 118.7(13)
C15A C14A H14A 120.7
C13C C14C H14C 121.5
C15C C14C C13C 116.9(13)
C15C C14C H14C 121.5
C14A C15A H15A 119.4
C16A C15A C14A 121.2(13)
C16A C15A H15A 119.4
C14C C15C H15C 118.1
C16C C15C C14C 123.9(14)
C16C C15C H15C 118.1
C15A C16A H16A 119.9
C15A C16A C17A 120.2(13)
C17A C16A H16A 119.9
C15C C16C H16C 121.1
C15C C16C C17C 117.8(14)
C17C C16C H16C 121.1
C16A C17A H17A 120.1
C18A C17A C16A 119.8(13)
C18A C17A H17A 120.1
C16C C17C H17C 119.6
C18C C17C C16C 120.8(14)
C18C C17C H17C 119.6
C13A C18A C17A 119.7(13)
C13A C18A H18A 120.1
C17A C18A H18A 120.1
C13C C18C H18C 120.8
C17C C18C C13C 118.4(13)
C17C C18C H18C 120.8
Br4B Hg3B O11B 95.65(19)
Br4B Hg3B N12B 93.6(2)
Br5B Hg3B Br4B 168.56(5)
Br5B Hg3B O11B 92.73(19)
Br5B Hg3B N12B 97.0(2)
N12B Hg3B O11B 65.9(3)
C2B O11B Hg3B 112.3(9)
C2B N1B C5B 110.0(12)
C2B N1B C10B 125.0(12)
C5B N1B C10B 125.1(12)
C3B N12B Hg3B 117.2(9)
C3B N12B C13B 123.1(11)
C13B N12B Hg3B 119.4(8)
O11B C2B N1B 127.6(13)
O11B C2B C3B 125.5(13)
N1B C2B C3B 106.9(12)
N12B C3B C2B 118.8(12)
N12B C3B C4B 134.4(13)
C4B C3B C2B 106.3(12)
C5B C4B C3B 105.4(11)
C9B C4B C3B 136.1(14)
C9B C4B C5B 118.5(14)
C4B C5B N1B 111.3(12)
C6B C5B N1B 126.5(13)
C6B C5B C4B 122.1(13)
C5B C6B H6B 121.6
C5B C6B C7B 116.7(13)
C7B C6B H6B 121.6
C6B C7B H7B 119.5
C6B C7B C8B 121.1(13)
C8B C7B H7B 119.5
C7B C8B H8B 120.2
C9B C8B C7B 119.6(14)
C9B C8B H8B 120.2
C4B C9B H9B 119.1
C8B C9B C4B 121.9(14)
C8B C9B H9B 119.1
N1B C10B H10G 109.5
N1B C10B H10H 109.5
N1B C10B H10I 109.5
H10G C10B H10H 109.5
H10G C10B H10I 109.5
H10H C10B H10I 109.5
C14B C13B N12B 116.9(11)
C18B C13B N12B 122.4(12)
C18B C13B C14B 120.6(12)
C13B C14B H14B 120.4
C15B C14B C13B 119.2(12)
C15B C14B H14B 120.4
C14B C15B H15B 120.6
C16B C15B C14B 118.8(13)
C16B C15B H15B 120.6
C15B C16B H16B 119.1
C15B C16B C17B 121.9(13)
C17B C16B H16B 119.1
C16B C17B H17B 121.1
C18B C17B C16B 117.8(13)
C18B C17B H17B 121.1
C13B C18B C17B 121.6(13)
C13B C18B H18B 119.2
C17B C18B H18B 119.2
Br14 Hg13 Br15 165.80(5)
Br14 Hg13 O11 97.12(19)
Br14 Hg13 N12 98.9(2)
Br15 Hg13 O11 93.41(19)
Br15 Hg13 N12 94.1(2)
O11 Hg13 N12 66.5(3)
C2 O11 Hg13 112.8(9)
C2 N1 C5 111.0(12)
C2 N1 C10 124.3(13)
C5 N1 C10 124.6(12)
C3 N12 Hg13 115.5(10)
C3 N12 C13 121.1(13)
C13 N12 Hg13 123.4(8)
O11 C2 N1 126.6(14)
O11 C2 C3 126.6(13)
N1 C2 C3 106.8(12)
N12 C3 C2 118.6(13)
N12 C3 C4 136.1(14)
C4 C3 C2 105.2(11)
C5 C4 C3 105.6(13)
C9 C4 C3 135.0(13)
C9 C4 C5 119.4(13)
N1 C5 C4 111.5(12)
C6 C5 N1 127.6(13)
C6 C5 C4 120.9(13)
C5 C6 H6 120.7
C5 C6 C7 118.6(13)
C7 C6 H6 120.7
C6 C7 H7 119.9
C8 C7 C6 120.1(13)
C8 C7 H7 119.9
C7 C8 H8 119.5
C9 C8 C7 120.9(14)
C9 C8 H8 119.5
C4 C9 C8 120.0(14)
C4 C9 H9 120.0
C8 C9 H9 120.0
N1 C10 H10J 109.5
N1 C10 H10K 109.5
N1 C10 H10L 109.5
H10J C10 H10K 109.5
H10J C10 H10L 109.5
H10K C10 H10L 109.5
C14 C13 N12 120.2(14)
C14 C13 C18 120.8(15)
C18 C13 N12 118.9(12)
C13 C14 H14 119.8
C13 C14 C15 120.5(17)
C15 C14 H14 119.8
C14 C15 H15 119.6
C16 C15 C14 120.8(17)
C16 C15 H15 119.6
C15 C16 H16 121.1
C15 C16 C17 117.7(16)
C17 C16 H16 121.1
C16 C17 H17 118.7
C18 C17 C16 122.6(17)
C18 C17 H17 118.7
C13 C18 H18 121.2
C17 C18 C13 117.5(15)
C17 C18 H18 121.2

loop_
_geom_bond_atom_site_label_1
_geom_bond_atom_site_label_2
_geom_bond_distance
Hg3A Br4A 2.4455(14)
Hg3A Br5A 2.4339(15)
Hg3A O11A 2.662(10)
Hg3A N12A 2.577(12)
Hg3C Br4A 3.2396(15)
Hg3C Br4C 2.4549(15)
Hg3C Br5C 2.4532(16)
Hg3C O11C 2.693(10)
Hg3C N12C 2.565(11)
O11A C2A 1.237(15)
O11C C2C 1.226(16)
N1A C2A 1.315(17)
N1A C5A 1.433(17)
N1A C10A 1.478(16)
N1C C2C 1.358(17)
N1C C5C 1.424(17)
N1C C10C 1.453(16)
N12A C3A 1.292(17)
N12A C13A 1.445(17)
N12C C3C 1.272(16)
N12C C13C 1.455(16)
C2A C3A 1.520(18)
C2C C3C 1.515(17)
C3A C4A 1.452(18)
C3C C4C 1.454(18)
C4A C5A 1.405(19)
C4A C9A 1.383(17)
C4C C5C 1.427(19)
C4C C9C 1.398(18)
C5A C6A 1.342(19)
C5C C6C 1.35(2)
C6A H6A 0.9300
C6A C7A 1.426(19)
C6C H6C 0.9300
C6C C7C 1.403(19)
C7A H7A 0.9300
C7A C8A 1.38(2)
C7C H7C 0.9300
C7C C8C 1.38(2)
C8A H8A 0.9300
C8A C9A 1.403(19)
C8C H8C 0.9300
C8C C9C 1.381(19)
C9A H9A 0.9300
C9C H9C 0.9300
C10A H10D 0.9600
C10A H10E 0.9600
C10A H10F 0.9600
C10C H10A 0.9600
C10C H10B 0.9600
C10C H10C 0.9600
C13A C14A 1.412(18)
C13A C18A 1.390(17)
C13C C14C 1.378(18)
C13C C18C 1.388(19)
C14A H14A 0.9300
C14A C15A 1.386(18)
C14C H14C 0.9300
C14C C15C 1.376(18)
C15A H15A 0.9300
C15A C16A 1.370(18)
C15C H15C 0.9300
C15C C16C 1.349(18)
C16A H16A 0.9300
C16A C17A 1.397(18)
C16C H16C 0.9300
C16C C17C 1.406(19)
C17A H17A 0.9300
C17A C18A 1.391(18)
C17C H17C 0.9300
C17C C18C 1.376(19)
C18A H18A 0.9300
C18C H18C 0.9300
Hg3B Br4B 2.4524(14)
Hg3B Br5B 2.4379(14)
Hg3B O11B 2.665(10)
Hg3B N12B 2.578(11)
O11B C2B 1.225(15)
N1B C2B 1.352(17)
N1B C5B 1.422(17)
N1B C10B 1.428(17)
N12B C3B 1.270(17)
N12B C13B 1.450(16)
C2B C3B 1.527(18)
C3B C4B 1.468(18)
C4B C5B 1.406(19)
C4B C9B 1.369(18)
C5B C6B 1.388(18)
C6B H6B 0.9300
C6B C7B 1.395(18)
C7B H7B 0.9300
C7B C8B 1.413(19)
C8B H8B 0.9300
C8B C9B 1.342(18)
C9B H9B 0.9300
C10B H10G 0.9600
C10B H10H 0.9600
C10B H10I 0.9600
C13B C14B 1.395(17)
C13B C18B 1.364(17)
C14B H14B 0.9300
C14B C15B 1.394(18)
C15B H15B 0.9300
C15B C16B 1.382(18)
C16B H16B 0.9300
C16B C17B 1.399(19)
C17B H17B 0.9300
C17B C18B 1.374(18)
C18B H18B 0.9300
Hg13 Br14 2.4654(14)
Hg13 Br15 2.4658(14)
Hg13 O11 2.609(9)
Hg13 N12 2.612(12)
O11 C2 1.214(16)
N1 C2 1.362(16)
N1 C5 1.390(17)
N1 C10 1.438(17)
N12 C3 1.257(16)
N12 C13 1.464(18)
C2 C3 1.53(2)
C3 C4 1.483(19)
C4 C5 1.416(19)
C4 C9 1.380(19)
C5 C6 1.386(18)
C6 H6 0.9300
C6 C7 1.408(19)
C7 H7 0.9300
C7 C8 1.387(19)
C8 H8 0.9300
C8 C9 1.386(18)
C9 H9 0.9300
C10 H10J 0.9600
C10 H10K 0.9600
C10 H10L 0.9600
C13 C14 1.359(19)
C13 C18 1.388(19)
C14 H14 0.9300
C14 C15 1.37(2)
C15 H15 0.9300
C15 C16 1.36(2)
C16 H16 0.9300
C16 C17 1.40(2)
C17 H17 0.9300
C17 C18 1.36(2)
C18 H18 0.9300

loop_
_geom_torsion_atom_site_label_1
_geom_torsion_atom_site_label_2
_geom_torsion_atom_site_label_3
_geom_torsion_atom_site_label_4
_geom_torsion
Hg3A O11A C2A N1A 178.2(11)
Hg3A O11A C2A C3A -1.5(16)
Hg3A N12A C3A C2A -0.7(15)
Hg3A N12A C3A C4A -174.3(13)
Hg3A N12A C13A C14A -102.9(13)
Hg3A N12A C13A C18A 72.1(15)
Hg3C O11C C2C N1C 171.1(11)
Hg3C O11C C2C C3C -11.8(16)
Hg3C N12C C3C C2C 10.5(15)
Hg3C N12C C3C C4C -173.7(12)
Hg3C N12C C13C C14C 80.0(15)
Hg3C N12C C13C C18C -94.2(14)
O11A C2A C3A N12A 2(2)
O11A C2A C3A C4A 177.1(13)
O11C C2C C3C N12C 2(2)
O11C C2C C3C C4C -175.1(13)
N1A C2A C3A N12A -178.1(11)
N1A C2A C3A C4A -2.6(14)
N1A C5A C6A C7A -178.2(12)
N1C C2C C3C N12C 179.4(11)
N1C C2C C3C C4C 2.5(14)
N1C C5C C6C C7C 179.1(12)
N12A C3A C4A C5A 175.0(15)
N12A C3A C4A C9A -5(3)
N12A C13A C14A C15A 174.1(13)
N12A C13A C18A C17A -176.9(13)
N12C C3C C4C C5C -178.2(14)
N12C C3C C4C C9C 3(3)
N12C C13C C14C C15C -178.9(12)
N12C C13C C18C C17C 178.6(13)
C2A N1A C5A C4A -2.8(15)
C2A N1A C5A C6A 178.3(13)
C2A C3A C4A C5A 1.0(14)
C2A C3A C4A C9A -178.7(14)
C2C N1C C5C C4C 0.6(15)
C2C N1C C5C C6C -179.5(13)
C2C C3C C4C C5C -2.1(14)
C2C C3C C4C C9C 179.1(14)
C3A N12A C13A C14A 74.9(18)
C3A N12A C13A C18A -110.1(15)
C3A C4A C5A N1A 0.9(14)
C3A C4A C5A C6A 179.9(12)
C3A C4A C9A C8A 176.4(13)
C3C N12C C13C C14C -93.2(16)
C3C N12C C13C C18C 92.5(17)
C3C C4C C5C N1C 1.0(14)
C3C C4C C5C C6C -178.9(12)
C3C C4C C9C C8C 179.6(14)
C4A C5A C6A C7A 3.0(19)
C4C C5C C6C C7C -1(2)
C5A N1A C2A O11A -176.5(12)
C5A N1A C2A C3A 3.3(14)
C5A C4A C9A C8A -3.1(19)
C5A C6A C7A C8A -2.1(19)
C5C N1C C2C O11C 175.6(13)
C5C N1C C2C C3C -1.9(14)
C5C C4C C9C C8C 0.8(18)
C5C C6C C7C C8C 0.8(19)
C6A C7A C8A C9A -1.4(19)
C6C C7C C8C C9C 0(2)
C7A C8A C9A C4A 4.0(19)
C7C C8C C9C C4C -1.1(19)
C9A C4A C5A N1A -179.4(11)
C9A C4A C5A C6A 0(2)
C9C C4C C5C N1C -179.9(11)
C9C C4C C5C C6C 0(2)
C10A N1A C2A O11A -8(2)
C10A N1A C2A C3A 172.0(11)
C10A N1A C5A C4A -171.9(11)
C10A N1A C5A C6A 9(2)
C10C N1C C2C O11C -1(2)
C10C N1C C2C C3C -178.2(11)
C10C N1C C5C C4C 176.8(12)
C10C N1C C5C C6C -3(2)
C13A N12A C3A C2A -178.6(11)
C13A N12A C3A C4A 8(2)
C13A C14A C15A C16A 3(2)
C13C N12C C3C C2C -175.9(11)
C13C N12C C3C C4C 0(2)
C13C C14C C15C C16C 4(2)
C14A C13A C18A C17A -2(2)
C14A C15A C16A C17A -2(2)
C14C C13C C18C C17C 5(2)
C14C C15C C16C C17C -2(2)
C15A C16A C17A C18A 0(2)
C15C C16C C17C C18C 2(2)
C16A C17A C18A C13A 2(2)
C16C C17C C18C C13C -3(2)
C18A C13A C14A C15A -1(2)
C18C C13C C14C C15C -5(2)
Hg3B O11B C2B N1B -177.1(10)
Hg3B O11B C2B C3B 2.3(15)
Hg3B N12B C3B C2B 6.2(15)
Hg3B N12B C3B C4B 176.5(11)
Hg3B N12B C13B C14B -66.6(13)
Hg3B N12B C13B C18B 114.2(12)
O11B C2B C3B N12B -6(2)
O11B C2B C3B C4B -178.9(12)
N1B C2B C3B N12B 173.4(11)
N1B C2B C3B C4B 0.6(13)
N1B C5B C6B C7B 179.3(11)
N12B C3B C4B C5B -174.1(14)
N12B C3B C4B C9B 8(3)
N12B C13B C14B C15B -179.1(12)
N12B C13B C18B C17B 178.1(12)
C2B N1B C5B C4B -4.2(15)
C2B N1B C5B C6B 178.4(12)
C2B C3B C4B C5B -3.0(13)
C2B C3B C4B C9B 179.2(14)
C3B N12B C13B C14B 120.5(14)
C3B N12B C13B C18B -58.7(18)
C3B C4B C5B N1B 4.4(14)
C3B C4B C5B C6B -178.0(12)
C3B C4B C9B C8B 176.7(13)
C4B C5B C6B C7B 2.1(19)
C5B N1B C2B O11B -178.5(12)
C5B N1B C2B C3B 2.1(13)
C5B C4B C9B C8B -0.9(19)
C5B C6B C7B C8B -3.8(18)
C6B C7B C8B C9B 3.3(19)
C7B C8B C9B C4B -0.8(19)
C9B C4B C5B N1B -177.3(11)
C9B C4B C5B C6B 0(2)
C10B N1B C2B O11B 0(2)
C10B N1B C2B C3B -179.6(11)
C10B N1B C5B C4B 177.4(11)
C10B N1B C5B C6B 0(2)
C13B N12B C3B C2B 179.3(10)
C13B N12B C3B C4B -10(2)
C13B C14B C15B C16B 0.9(19)
C14B C13B C18B C17B -1(2)
C14B C15B C16B C17B -1(2)
C15B C16B C17B C18B 0(2)
C16B C17B C18B C13B 1(2)
C18B C13B C14B C15B 0.2(19)
Hg13 O11 C2 N1 178.8(10)
Hg13 O11 C2 C3 1.0(16)
Hg13 N12 C3 C2 -2.3(15)
Hg13 N12 C3 C4 -178.5(13)
Hg13 N12 C13 C14 -106.8(14)
Hg13 N12 C13 C18 69.0(15)
O11 C2 C3 N12 1(2)
O11 C2 C3 C4 178.2(13)
N1 C2 C3 N12 -177.2(11)
N1 C2 C3 C4 0.0(14)
N1 C5 C6 C7 179.2(12)
N12 C3 C4 C5 175.2(15)
N12 C3 C4 C9 -2(3)
N12 C13 C14 C15 179.0(14)
N12 C13 C18 C17 -179.4(13)
C2 N1 C5 C4 -2.4(15)
C2 N1 C5 C6 -179.3(13)
C2 C3 C4 C5 -1.4(14)
C2 C3 C4 C9 -178.8(15)
C3 N12 C13 C14 72.3(18)
C3 N12 C13 C18 -111.8(15)
C3 C4 C5 N1 2.3(15)
C3 C4 C5 C6 179.5(12)
C3 C4 C9 C8 179.0(14)
C4 C5 C6 C7 2.5(19)
C5 N1 C2 O11 -176.8(13)
C5 N1 C2 C3 1.4(14)
C5 C4 C9 C8 2(2)
C5 C6 C7 C8 -1.7(19)
C6 C7 C8 C9 1(2)
C7 C8 C9 C4 -1(2)
C9 C4 C5 N1 -179.8(12)
C9 C4 C5 C6 -3(2)
C10 N1 C2 O11 -1(2)
C10 N1 C2 C3 177.1(12)
C10 N1 C5 C4 -178.1(12)
C10 N1 C5 C6 5(2)
C13 N12 C3 C2 178.5(11)
C13 N12 C3 C4 2(2)
C13 C14 C15 C16 0(3)
C14 C13 C18 C17 -4(2)
C14 C15 C16 C17 -2(3)
C15 C16 C17 C18 2(3)
C16 C17 C18 C13 1(2)
C18 C13 C14 C15 3(2)
